data_2000880
loop_
_publ_author_name
'Jones, P. G.'
'D\"olle, A.'
'Kirby, A. J.'
'Parker, J. K.'

_publ_section_title
;
 Bond length and reactivity. The effect of \b-fluorine. Structures of
 the 4-methyl-, 4-chloro- and 4-nitrobenzenesulfonate esters of
 2-fluoro-2-phenylethanol
;
_journal_issue 5
_journal_name_full 'Acta Crystallographica Section C'
_journal_page_first 838
_journal_page_last 841
_journal_paper_doi 10.1107/S0108270191012180
_journal_volume 48
_journal_year 1992
_chemical_formula_sum 'C14 H12 Cl F O3 S'
_chemical_formula_weight 314.75
_symmetry_cell_setting monoclinic
_symmetry_space_group_name_Hall '-P 2ybc'
_symmetry_space_group_name_H-M 'P 1 21/c 1'
_cell_angle_alpha 90
_cell_angle_beta 98.90(3)
_cell_angle_gamma 90
_cell_formula_units_Z 4
_cell_length_a 12.079(4)
_cell_length_b 7.870(3)
_cell_length_c 15.337(4)
_cell_volume 1440.4(8)
_diffrn_radiation_type Mo
_diffrn_radiation_wavelength 0.71069
_exptl_absorpt_coefficient_mu 0.42
_exptl_crystal_density_diffrn 1.451
_exptl_crystal_F_000 648
_cod_data_source_file ha0053.cif
_cod_data_source_block ha0053b
_cod_original_cell_volume 1440.5
_cod_original_formula_sum 'C14 H12 Cl1 F1 O3 S1'
_cod_database_code 2000880

loop_
_atom_site_label
_atom_site_fract_x
_atom_site_fract_y
_atom_site_fract_z
_atom_site_U_iso_or_equiv
C(1) .2083(3) .3871(4) .4926(2) .0580(10)
O(1) .2293(2) .5591(3) .46480(10) .0550(10)
C(2) .2451(3) .2654(5) .4289(2) .0670(10)
F .3585(2) .2729(4) .43280(10) .1080(10)
S(1) .19050(10) .70680(10) .52150(10) .0520(10)
O(2) .2134(2) .8550(3) .4752(2) .0800(10)
O(3) .0799(2) .6747(4) .5378(2) .0740(10)
C(11) .2815(2) .6974(4) .6222(2) .0450(10)
C(12) .3899(3) .7572(5) .6271(2) .0590(10)
C(13) .4581(3) .7627(5) .7070(3) .068(2)
C(14) .4183(3) .7070(5) .7810(2) .0610(10)
C(15) .3112(3) .6454(5) .7771(2) .0630(10)
C(16) .2424(3) .6406(4) .6970(2) .0550(10)
Cl .50370(10) .7196(2) .88270(10) .1020(10)
C(21) .1887(3) .2837(4) .3349(2) .0510(10)
C(22) .2344(3) .3764(4) .2730(2) .0600(10)
C(23) .1797(4) .3882(5) .1873(2) .069(2)
C(24) .0785(3) .3096(6) .1638(3) .076(2)
C(25) .0326(3) .2191(6) .2240(3) .082(2)
C(26) .0871(3) .2051(5) .3087(3) .0690(10)
H(1A) .1296 .3741 .4942 ?
H(1B) .2481 .3674 .5509 ?
H(2) .2277 .1535 .4477 ?
H(12) .4163 .7943 .5743 ?
H(13) .5331 .8063 .7120 ?
H(15) .2857 .6052 .8296 ?
H(16) .1670 .5989 .6922 ?
H(22) .3051 .4322 .2902 ?
H(23) .2122 .4515 .1442 ?
H(24) .0399 .3200 .1044 ?
H(25) -.0383 .1640 .2063 ?
H(26) .0545 .1396 .3511 ?
